data_4331009
loop_
_publ_author_name
'Aline Arnold'
'Christian Limberg'
'Ramona Metzinger'

_publ_contact_author_address
;
      Institut fuer Chemie
      Humboldt Universitaet zu Berlin
      Brook-Taylor-Str. 2
      12489 Berlin
      Germany
;
_publ_contact_author_email ramona.metzinger@chemie.hu-berlin.de
_publ_contact_author_fax 0049-30-20936966
_publ_contact_author_name 'Ramona Metzinger'
_publ_contact_author_phone 0049-30-20937391
_publ_section_title
;
 Chiral Tripodal Ligand Containing Three N-Heterocyclic Donor Functions
 and Its Copper Complexes: Crystallization of [LCuI]22+/[L2CuII]2+
 Stereoisomers and Tyrosinase Activity
;
_journal_name_full 'Inorganic Chemistry'
_journal_page_first 12210
_journal_page_last 12217
_journal_paper_doi 10.1021/ic301391s
_journal_volume 51
_journal_year 2012
_chemical_formula_moiety 'C54 H50 Cu2.09 N10 O2, 2(F6 P), 2(C2 H3 N)'
_chemical_formula_sum 'C58 H56 Cu2.09 F12 N12 O2 P2'
_chemical_formula_weight 1370.17
_chemical_name_systematic
; 
 ? 
;
_space_group_IT_number 2
_symmetry_cell_setting triclinic
_symmetry_space_group_name_Hall '-P 1'
_symmetry_space_group_name_H-M 'P -1'
_atom_sites_solution_hydrogens geom
_atom_sites_solution_primary direct
_atom_sites_solution_secondary difmap
_audit_creation_method SHELXL-97
_cell_angle_alpha 106.350(4)
_cell_angle_beta 103.954(3)
_cell_angle_gamma 109.044(3)
_cell_formula_units_Z 1
_cell_length_a 10.4478(4)
_cell_length_b 12.4479(6)
_cell_length_c 12.9268(6)
_cell_measurement_reflns_used 36969
_cell_measurement_temperature 100(2)
_cell_measurement_theta_max 28.36
_cell_measurement_theta_min 3.28
_cell_volume 1418.41(13)
_computing_cell_refinement 'X-AREA (Stoe & Cie, 2002)'
_computing_data_collection 'X-AREA (Stoe & Cie, 2002)'
_computing_data_reduction 'X-RED (Stoe & Cie, 2002)'
_computing_publication_material 'SHELXL97 (Sheldrick, 1997)'
_computing_structure_refinement 'SHELXL-97 (Sheldrick, 1997)'
_computing_structure_solution 'SHELXS-97 (Sheldrick, 1990)'
_diffrn_ambient_temperature 100(2)
_diffrn_detector_area_resol_mean 6.67
_diffrn_measured_fraction_theta_full 0.997
_diffrn_measured_fraction_theta_max 0.998
_diffrn_measurement_device 'Stoe IPDS-2t diffractometer'
_diffrn_measurement_method '\w-rotation,\w-incr.=1\%,319 exposures'
_diffrn_radiation_collimation '0.5 mm diameter monocapillary'
_diffrn_radiation_monochromator 'planar graphite'
_diffrn_radiation_source 'long fine focus sealed x-ray tube'
_diffrn_radiation_type MoK\a
_diffrn_radiation_wavelength 0.71073
_diffrn_reflns_av_R_equivalents 0.0539
_diffrn_reflns_av_sigmaI/netI 0.0298
_diffrn_reflns_limit_h_max 12
_diffrn_reflns_limit_h_min -12
_diffrn_reflns_limit_k_max 15
_diffrn_reflns_limit_k_min -15
_diffrn_reflns_limit_l_max 15
_diffrn_reflns_limit_l_min -15
_diffrn_reflns_number 37806
_diffrn_reflns_theta_full 25.00
_diffrn_reflns_theta_max 26.00
_diffrn_reflns_theta_min 3.29
_diffrn_standards_decay_% 'no decay'
_diffrn_standards_interval_count 0
_diffrn_standards_interval_time 0
_diffrn_standards_number 0
_exptl_absorpt_coefficient_mu 0.902
_exptl_absorpt_correction_T_max 0.9313
_exptl_absorpt_correction_T_min 0.8262
_exptl_absorpt_correction_type multi-scan
_exptl_absorpt_process_details 'PLATON, 1990'
_exptl_crystal_colour 'light yellow'
_exptl_crystal_density_diffrn 1.604
_exptl_crystal_description plate
_exptl_crystal_F_000 700
_exptl_crystal_size_max 0.22
_exptl_crystal_size_mid 0.10
_exptl_crystal_size_min 0.08
_refine_diff_density_max 1.208
_refine_diff_density_min -0.666
_refine_diff_density_rms 0.076
_refine_ls_extinction_method none
_refine_ls_goodness_of_fit_ref 1.041
_refine_ls_hydrogen_treatment constr
_refine_ls_matrix_type full
_refine_ls_number_parameters 401
_refine_ls_number_reflns 5556
_refine_ls_number_restraints 0
_refine_ls_restrained_S_all 1.041
_refine_ls_R_factor_all 0.0579
_refine_ls_R_factor_gt 0.0473
_refine_ls_shift/su_max 0.001
_refine_ls_shift/su_mean 0.000
_refine_ls_structure_factor_coef Fsqd
_refine_ls_weighting_details 'calc w=1/[\s^2^(Fo^2^)+(0.0644P)^2^+2.1257P] where P=(Fo^2^+2Fc^2^)/3'
_refine_ls_weighting_scheme calc
_refine_ls_wR_factor_gt 0.1199
_refine_ls_wR_factor_ref 0.1250
_reflns_number_gt 4730
_reflns_number_total 5556
_reflns_threshold_expression >2sigma(I)
_cod_data_source_file ic301391s_si_001_3.cif
_cod_data_source_block stoe\1\moni58_SS_of_1_and_3meso
_cod_original_cell_volume 1418.41(11)
_cod_original_sg_symbol_Hall -P1
_cod_database_code 4331009

loop_
_symmetry_equiv_pos_as_xyz
'x, y, z'
'-x, -y, -z'

loop_
_atom_site_label
_atom_site_type_symbol
_atom_site_fract_x
_atom_site_fract_y
_atom_site_fract_z
_atom_site_U_iso_or_equiv
_atom_site_adp_type
_atom_site_occupancy
_atom_site_symmetry_multiplicity
_atom_site_calc_flag
_atom_site_refinement_flags
_atom_site_disorder_group
C3 C 1.0578(3) 1.2407(3) 0.5774(2) 0.0203(6) Uani 1 1 d . .
C6 C 0.8022(3) 1.1004(3) 0.4229(2) 0.0197(6) Uani 1 1 d . .
C10 C 0.6326(3) 0.9256(3) 0.3963(2) 0.0212(6) Uani 1 1 d . .
C2 C 1.2488(3) 1.3440(3) 0.7406(3) 0.0269(7) Uani 1 1 d . .
H2 H 1.3333 1.4082 0.8032 0.032 Uiso 1 1 calc R .
C1 C 1.1823(3) 1.2272(3) 0.7304(3) 0.0262(6) Uani 1 1 d . .
H1 H 1.2127 1.1942 0.7847 0.031 Uiso 1 1 calc R .
C5 C 0.9435(3) 1.2164(3) 0.4652(2) 0.0210(6) Uani 1 1 d . .
C9 C 0.5710(3) 0.9674(3) 0.3194(2) 0.0206(6) Uani 1 1 d . .
C27 C 0.9011(4) 0.8997(3) 0.7454(3) 0.0306(7) Uani 1 1 d . .
H27 H 0.8720 0.9649 0.7661 0.037 Uiso 1 1 calc R .
C26 C 0.8941(4) 0.8270(3) 0.8081(3) 0.0335(8) Uani 1 1 d . .
H26 H 0.8620 0.8425 0.8713 0.040 Uiso 1 1 calc R .
C17 C 0.4193(3) 0.9146(3) 0.2389(3) 0.0203(6) Uani 1 1 d . .
C18 C 0.3075(3) 0.8738(3) 0.2799(3) 0.0232(6) Uani 1 1 d . .
H18 H 0.3309 0.8839 0.3588 0.028 Uiso 1 1 calc R .
C19 C 0.1628(3) 0.8186(3) 0.2059(3) 0.0270(7) Uani 1 1 d . .
H19 H 0.0877 0.7896 0.2339 0.032 Uiso 1 1 calc R .
C22 C 0.3823(4) 0.8988(3) 0.1232(3) 0.0267(6) Uani 1 1 d . .
H22 H 0.4568 0.9247 0.0937 0.032 Uiso 1 1 calc R .
C20 C 0.1278(4) 0.8058(3) 0.0918(3) 0.0304(7) Uani 1 1 d . .
H20 H 0.0287 0.7698 0.0416 0.037 Uiso 1 1 calc R .
C21 C 0.2377(4) 0.8457(3) 0.0506(3) 0.0301(7) Uani 1 1 d . .
H21 H 0.2136 0.8364 -0.0281 0.036 Uiso 1 1 calc R .
C11 C 0.5668(3) 0.8093(3) 0.4107(3) 0.0223(6) Uani 1 1 d . .
C12 C 0.5869(3) 0.8056(3) 0.5201(3) 0.0253(6) Uani 1 1 d . .
H12 H 0.6421 0.8797 0.5876 0.030 Uiso 1 1 calc R .
C16 C 0.4832(3) 0.6995(3) 0.3124(3) 0.0247(6) Uani 1 1 d . .
H16 H 0.4687 0.7010 0.2375 0.030 Uiso 1 1 calc R .
C25 C 0.9341(4) 0.7318(3) 0.7783(3) 0.0338(8) Uani 1 1 d . .
H25 H 0.9261 0.6780 0.8183 0.041 Uiso 1 1 calc R .
C13 C 0.5262(4) 0.6934(3) 0.5307(3) 0.0299(7) Uani 1 1 d . .
H13 H 0.5416 0.6908 0.6052 0.036 Uiso 1 1 calc R .
C24 C 0.9858(4) 0.7154(3) 0.6898(3) 0.0282(7) Uani 1 1 d . .
H24 H 1.0164 0.6511 0.6689 0.034 Uiso 1 1 calc R .
C4 C 1.2152(4) 1.4658(3) 0.6207(3) 0.0370(8) Uani 1 1 d . .
H4A H 1.3025 1.5310 0.6857 0.056 Uiso 1 1 calc R .
H4B H 1.1362 1.4926 0.6117 0.056 Uiso 1 1 calc R .
H4C H 1.2363 1.4494 0.5494 0.056 Uiso 1 1 calc R .
C23 C 0.9932(3) 0.7934(3) 0.6311(2) 0.0203(6) Uani 1 1 d . .
C14 C 0.4434(4) 0.5859(3) 0.4323(3) 0.0302(7) Uani 1 1 d . .
H14 H 0.4015 0.5096 0.4397 0.036 Uiso 1 1 calc R .
C7 C 0.8415(4) 1.3400(3) 0.5653(3) 0.0308(7) Uani 1 1 d . .
H7A H 0.7454 1.2709 0.5358 0.046 Uiso 1 1 calc R .
H7B H 0.8306 1.4174 0.5777 0.046 Uiso 1 1 calc R .
H7C H 0.9015 1.3443 0.6388 0.046 Uiso 1 1 calc R .
C15 C 0.4213(3) 0.5886(3) 0.3235(3) 0.0278(7) Uani 1 1 d . .
H15 H 0.3636 0.5144 0.2564 0.033 Uiso 1 1 calc R .
C8 C 0.6577(3) 1.1530(3) 0.2691(3) 0.0285(7) Uani 1 1 d . .
H8A H 0.7179 1.2407 0.3184 0.043 Uiso 1 1 calc R .
H8B H 0.5550 1.1380 0.2427 0.043 Uiso 1 1 calc R .
H8C H 0.6857 1.1302 0.2019 0.043 Uiso 1 1 calc R .
N29 N 1.9687(4) 1.4798(3) 1.1591(3) 0.0500(9) Uani 1 1 d . .
C29 C 1.8823(4) 1.4760(3) 1.0839(3) 0.0354(8) Uani 1 1 d . .
N2 N 1.0625(3) 1.1629(2) 0.6282(2) 0.0252(5) Uani 1 1 d . .
N1 N 0.9477(3) 0.8829(2) 0.6554(2) 0.0233(5) Uani 1 1 d . .
N5 N 1.1715(3) 1.3535(2) 0.6432(2) 0.0251(5) Uani 1 1 d . .
N3 N 0.7759(3) 1.0088(2) 0.4604(2) 0.0214(5) Uani 1 1 d . .
N4 N 0.6796(3) 1.0777(2) 0.3360(2) 0.0202(5) Uani 1 1 d . .
C30 C 1.7721(4) 1.4696(4) 0.9862(3) 0.0408(9) Uani 1 1 d . .
H30A H 1.7951 1.4455 0.9164 0.061 Uiso 1 1 calc R .
H30B H 1.7700 1.5507 1.0023 0.061 Uiso 1 1 calc R .
H30C H 1.6767 1.4082 0.9739 0.061 Uiso 1 1 calc R .
O1 O 0.9108(2) 1.32134(19) 0.48216(18) 0.0242(4) Uani 1 1 d . .
Cu1 Cu 0.92239(4) 0.98679(4) 0.57201(3) 0.02349(13) Uani 0.9550(7) 1 d P 1
Cu2 Cu 1.0000 1.0000 0.5000 0.02349(13) Uani 0.0901(14) 2 d SP -2
F6 F 1.2516(2) 1.2430(2) 1.01139(18) 0.0419(5) Uani 1 1 d . .
F5 F 1.4266(3) 1.2448(3) 0.9342(2) 0.0606(7) Uani 1 1 d . .
F2 F 1.4208(3) 1.2982(3) 1.1871(2) 0.0682(8) Uani 1 1 d . .
F3 F 1.5876(2) 1.2926(2) 1.10754(19) 0.0451(5) Uani 1 1 d . .
F1 F 1.3763(3) 1.1281(3) 1.0383(3) 0.0843(11) Uani 1 1 d . .
F4 F 1.4660(3) 1.4088(2) 1.0800(3) 0.0664(8) Uani 1 1 d . .
P1 P 1.41929(10) 1.26657(8) 1.05904(7) 0.0300(2) Uani 1 1 d . .

loop_
_atom_site_aniso_label
_atom_site_aniso_U_11
_atom_site_aniso_U_22
_atom_site_aniso_U_33
_atom_site_aniso_U_23
_atom_site_aniso_U_13
_atom_site_aniso_U_12
C3 0.0172(14) 0.0256(14) 0.0189(14) 0.0089(11) 0.0071(11) 0.0094(11)
C6 0.0196(14) 0.0249(14) 0.0181(13) 0.0117(11) 0.0068(11) 0.0108(12)
C10 0.0229(15) 0.0223(14) 0.0184(14) 0.0090(11) 0.0061(12) 0.0096(12)
C2 0.0223(15) 0.0331(17) 0.0211(15) 0.0079(13) 0.0047(12) 0.0116(13)
C1 0.0211(15) 0.0392(17) 0.0208(15) 0.0150(13) 0.0057(12) 0.0144(13)
C5 0.0201(14) 0.0232(14) 0.0219(14) 0.0107(12) 0.0059(12) 0.0116(12)
C9 0.0215(14) 0.0209(14) 0.0202(14) 0.0096(11) 0.0074(12) 0.0089(12)
C27 0.0294(17) 0.0435(19) 0.0262(16) 0.0162(14) 0.0120(14) 0.0205(15)
C26 0.0253(16) 0.050(2) 0.0245(16) 0.0201(15) 0.0096(13) 0.0107(15)
C17 0.0192(14) 0.0190(13) 0.0224(14) 0.0086(11) 0.0057(12) 0.0086(11)
C18 0.0247(15) 0.0251(15) 0.0226(15) 0.0101(12) 0.0093(12) 0.0127(12)
C19 0.0214(15) 0.0290(16) 0.0319(17) 0.0127(13) 0.0112(13) 0.0104(13)
C22 0.0260(16) 0.0296(16) 0.0246(15) 0.0118(13) 0.0100(13) 0.0104(13)
C20 0.0208(16) 0.0325(17) 0.0314(17) 0.0099(14) 0.0029(13) 0.0107(13)
C21 0.0267(17) 0.0362(17) 0.0239(16) 0.0124(14) 0.0053(13) 0.0112(14)
C11 0.0223(15) 0.0249(15) 0.0245(15) 0.0131(12) 0.0086(12) 0.0124(12)
C12 0.0254(16) 0.0274(15) 0.0264(16) 0.0143(13) 0.0087(13) 0.0125(13)
C16 0.0237(15) 0.0259(15) 0.0264(15) 0.0115(13) 0.0086(13) 0.0119(13)
C25 0.0286(17) 0.0386(18) 0.0290(17) 0.0228(15) 0.0056(14) 0.0039(14)
C13 0.0325(17) 0.0372(18) 0.0317(17) 0.0230(15) 0.0138(14) 0.0189(15)
C24 0.0282(16) 0.0271(15) 0.0263(16) 0.0161(13) 0.0050(13) 0.0073(13)
C4 0.0259(17) 0.0310(18) 0.044(2) 0.0191(16) 0.0035(15) 0.0037(14)
C23 0.0157(13) 0.0237(14) 0.0180(13) 0.0110(11) 0.0017(11) 0.0050(11)
C14 0.0263(17) 0.0280(16) 0.045(2) 0.0230(15) 0.0141(15) 0.0141(13)
C7 0.0284(17) 0.0313(17) 0.0331(18) 0.0104(14) 0.0108(14) 0.0154(14)
C15 0.0236(16) 0.0234(15) 0.0347(17) 0.0111(13) 0.0078(13) 0.0103(13)
C8 0.0233(16) 0.0324(16) 0.0310(17) 0.0226(14) 0.0036(13) 0.0093(13)
N29 0.053(2) 0.0428(19) 0.0373(18) 0.0046(15) -0.0020(16) 0.0226(16)
C29 0.0355(19) 0.0293(17) 0.0336(19) 0.0068(14) 0.0098(16) 0.0115(15)
N2 0.0222(13) 0.0311(14) 0.0230(13) 0.0129(11) 0.0046(11) 0.0128(11)
N1 0.0218(13) 0.0294(13) 0.0218(13) 0.0144(11) 0.0073(10) 0.0113(11)
N5 0.0184(12) 0.0265(13) 0.0272(13) 0.0121(11) 0.0052(10) 0.0068(10)
N3 0.0231(13) 0.0238(12) 0.0190(12) 0.0099(10) 0.0063(10) 0.0116(10)
N4 0.0185(12) 0.0231(12) 0.0209(12) 0.0129(10) 0.0050(10) 0.0089(10)
C30 0.0327(19) 0.052(2) 0.0361(19) 0.0218(17) 0.0098(16) 0.0149(17)
O1 0.0236(11) 0.0214(10) 0.0292(11) 0.0108(9) 0.0079(9) 0.0117(9)
Cu1 0.0233(2) 0.0291(2) 0.0245(2) 0.01656(16) 0.00931(16) 0.01297(16)
Cu2 0.0233(2) 0.0291(2) 0.0245(2) 0.01656(16) 0.00931(16) 0.01297(16)
F6 0.0261(10) 0.0633(14) 0.0382(11) 0.0307(11) 0.0095(9) 0.0138(10)
F5 0.0460(14) 0.111(2) 0.0349(12) 0.0334(14) 0.0154(11) 0.0411(15)
F2 0.0416(14) 0.126(3) 0.0332(13) 0.0313(15) 0.0148(11) 0.0301(15)
F3 0.0333(11) 0.0756(16) 0.0386(12) 0.0311(11) 0.0137(9) 0.0296(11)
F1 0.0653(19) 0.0441(15) 0.120(3) 0.0415(17) -0.0006(18) 0.0119(13)
F4 0.0447(14) 0.0448(14) 0.097(2) 0.0288(14) 0.0120(14) 0.0140(12)
P1 0.0285(4) 0.0385(5) 0.0258(4) 0.0169(4) 0.0090(3) 0.0145(4)

loop_
_atom_type_symbol
_atom_type_description
_atom_type_scat_dispersion_real
_atom_type_scat_dispersion_imag
_atom_type_scat_source
C C 0.0033 0.0016 'International Tables Vol C Tables 4.2.6.8 and 6.1.1.4'
H H 0.0000 0.0000 'International Tables Vol C Tables 4.2.6.8 and 6.1.1.4'
N N 0.0061 0.0033 'International Tables Vol C Tables 4.2.6.8 and 6.1.1.4'
O O 0.0106 0.0060 'International Tables Vol C Tables 4.2.6.8 and 6.1.1.4'
Cu Cu 0.3201 1.2651 'International Tables Vol C Tables 4.2.6.8 and 6.1.1.4'
F F 0.0171 0.0103 'International Tables Vol C Tables 4.2.6.8 and 6.1.1.4'
P P 0.1023 0.0942 'International Tables Vol C Tables 4.2.6.8 and 6.1.1.4'

loop_
_geom_angle_atom_site_label_1
_geom_angle_atom_site_label_2
_geom_angle_atom_site_label_3
_geom_angle
_geom_angle_site_symmetry_1
_geom_angle_site_symmetry_3
N2 C3 N5 109.9(3) . .
N2 C3 C5 127.7(3) . .
N5 C3 C5 122.4(3) . .
N3 C6 N4 109.8(2) . .
N3 C6 C5 128.3(3) . .
N4 C6 C5 121.8(2) . .
C9 C10 N3 109.4(3) . .
C9 C10 C11 128.4(3) . .
N3 C10 C11 122.2(3) . .
C1 C2 N5 107.2(3) . .
C1 C2 H2 126.4 . .
N5 C2 H2 126.4 . .
C2 C1 N2 108.9(3) . .
C2 C1 H1 125.5 . .
N2 C1 H1 125.5 . .
O1 C5 C3 107.9(2) . .
O1 C5 C6 109.0(2) . .
C3 C5 C6 114.8(2) . .
O1 C5 C23 106.6(2) . 2_776
C3 C5 C23 109.7(2) . 2_776
C6 C5 C23 108.6(2) . 2_776
C10 C9 N4 106.1(3) . .
C10 C9 C17 129.1(3) . .
N4 C9 C17 124.7(2) . .
N1 C27 C26 123.1(3) . .
N1 C27 H27 118.4 . .
C26 C27 H27 118.4 . .
C25 C26 C27 119.0(3) . .
C25 C26 H26 120.5 . .
C27 C26 H26 120.5 . .
C22 C17 C18 118.7(3) . .
C22 C17 C9 122.9(3) . .
C18 C17 C9 118.3(3) . .
C19 C18 C17 120.4(3) . .
C19 C18 H18 119.8 . .
C17 C18 H18 119.8 . .
C20 C19 C18 120.2(3) . .
C20 C19 H19 119.9 . .
C18 C19 H19 119.9 . .
C21 C22 C17 120.4(3) . .
C21 C22 H22 119.8 . .
C17 C22 H22 119.8 . .
C19 C20 C21 119.7(3) . .
C19 C20 H20 120.1 . .
C21 C20 H20 120.1 . .
C22 C21 C20 120.5(3) . .
C22 C21 H21 119.7 . .
C20 C21 H21 119.7 . .
C12 C11 C16 119.0(3) . .
C12 C11 C10 121.7(3) . .
C16 C11 C10 119.3(3) . .
C13 C12 C11 120.2(3) . .
C13 C12 H12 119.9 . .
C11 C12 H12 119.9 . .
C15 C16 C11 120.5(3) . .
C15 C16 H16 119.8 . .
C11 C16 H16 119.8 . .
C26 C25 C24 118.9(3) . .
C26 C25 H25 120.5 . .
C24 C25 H25 120.5 . .
C14 C13 C12 119.9(3) . .
C14 C13 H13 120.1 . .
C12 C13 H13 120.1 . .
C25 C24 C23 119.5(3) . .
C25 C24 H24 120.3 . .
C23 C24 H24 120.3 . .
N5 C4 H4A 109.5 . .
N5 C4 H4B 109.5 . .
H4A C4 H4B 109.5 . .
N5 C4 H4C 109.5 . .
H4A C4 H4C 109.5 . .
H4B C4 H4C 109.5 . .
N1 C23 C24 122.3(3) . .
N1 C23 C5 115.8(2) . 2_776
C24 C23 C5 121.9(3) . 2_776
C15 C14 C13 120.5(3) . .
C15 C14 H14 119.7 . .
C13 C14 H14 119.7 . .
O1 C7 H7A 109.5 . .
O1 C7 H7B 109.5 . .
H7A C7 H7B 109.5 . .
O1 C7 H7C 109.5 . .
H7A C7 H7C 109.5 . .
H7B C7 H7C 109.5 . .
C14 C15 C16 119.9(3) . .
C14 C15 H15 120.0 . .
C16 C15 H15 120.0 . .
N4 C8 H8A 109.5 . .
N4 C8 H8B 109.5 . .
H8A C8 H8B 109.5 . .
N4 C8 H8C 109.5 . .
H8A C8 H8C 109.5 . .
H8B C8 H8C 109.5 . .
N29 C29 C30 179.1(4) . .
C3 N2 C1 107.1(3) . .
C3 N2 Cu1 127.3(2) . .
C1 N2 Cu1 125.7(2) . .
C3 N2 Cu2 105.71(19) . .
C1 N2 Cu2 130.5(2) . .
C23 N1 C27 117.1(3) . .
C23 N1 Cu1 129.3(2) . .
C27 N1 Cu1 113.4(2) . .
C3 N5 C2 106.9(3) . .
C3 N5 C4 129.9(3) . .
C2 N5 C4 123.1(3) . .
C6 N3 C10 106.9(2) . .
C6 N3 Cu1 126.0(2) . .
C10 N3 Cu1 126.69(19) . .
C6 N3 Cu2 99.90(18) . .
C10 N3 Cu2 135.96(19) . .
C6 N4 C9 107.8(2) . .
C6 N4 C8 128.9(2) . .
C9 N4 C8 123.3(2) . .
C29 C30 H30A 109.5 . .
C29 C30 H30B 109.5 . .
H30A C30 H30B 109.5 . .
C29 C30 H30C 109.5 . .
H30A C30 H30C 109.5 . .
H30B C30 H30C 109.5 . .
C5 O1 C7 114.1(2) . .
N1 Cu1 N3 143.64(11) . .
N1 Cu1 N2 122.22(11) . .
N3 Cu1 N2 91.63(10) . .
N1 Cu1 Cu1 116.85(8) . 2_776
N3 Cu1 Cu1 85.11(7) . 2_776
N2 Cu1 Cu1 70.06(8) . 2_776
N2 Cu2 N2 180.00(16) 2_776 .
N2 Cu2 N3 97.76(10) 2_776 .
N2 Cu2 N3 82.24(10) . .
N2 Cu2 N3 82.24(10) 2_776 2_776
N2 Cu2 N3 97.76(10) . 2_776
N3 Cu2 N3 180.00(12) . 2_776
F1 P1 F5 92.44(19) . .
F1 P1 F2 91.2(2) . .
F5 P1 F2 175.84(18) . .
F1 P1 F4 178.99(19) . .
F5 P1 F4 87.04(17) . .
F2 P1 F4 89.34(18) . .
F1 P1 F3 89.30(15) . .
F5 P1 F3 88.88(12) . .
F2 P1 F3 89.08(13) . .
F4 P1 F3 89.83(14) . .
F1 P1 F6 91.64(15) . .
F5 P1 F6 91.31(12) . .
F2 P1 F6 90.67(13) . .
F4 P1 F6 89.23(13) . .
F3 P1 F6 179.03(15) . .

loop_
_geom_bond_atom_site_label_1
_geom_bond_atom_site_label_2
_geom_bond_distance
_geom_bond_site_symmetry_2
C3 N2 1.321(4) .
C3 N5 1.363(4) .
C3 C5 1.518(4) .
C6 N3 1.335(4) .
C6 N4 1.368(4) .
C6 C5 1.530(4) .
C10 C9 1.370(4) .
C10 N3 1.381(4) .
C10 C11 1.471(4) .
C2 C1 1.342(5) .
C2 N5 1.381(4) .
C2 H2 0.9500 .
C1 N2 1.380(4) .
C1 H1 0.9500 .
C5 O1 1.427(3) .
C5 C23 1.537(4) 2_776
C9 N4 1.385(4) .
C9 C17 1.472(4) .
C27 N1 1.356(4) .
C27 C26 1.370(5) .
C27 H27 0.9500 .
C26 C25 1.367(5) .
C26 H26 0.9500 .
C17 C22 1.390(4) .
C17 C18 1.403(4) .
C18 C19 1.388(4) .
C18 H18 0.9500 .
C19 C20 1.380(5) .
C19 H19 0.9500 .
C22 C21 1.384(5) .
C22 H22 0.9500 .
C20 C21 1.386(5) .
C20 H20 0.9500 .
C21 H21 0.9500 .
C11 C12 1.396(4) .
C11 C16 1.397(4) .
C12 C13 1.393(4) .
C12 H12 0.9500 .
C16 C15 1.386(4) .
C16 H16 0.9500 .
C25 C24 1.372(5) .
C25 H25 0.9500 .
C13 C14 1.382(5) .
C13 H13 0.9500 .
C24 C23 1.385(4) .
C24 H24 0.9500 .
C4 N5 1.458(4) .
C4 H4A 0.9800 .
C4 H4B 0.9800 .
C4 H4C 0.9800 .
C23 N1 1.336(4) .
C23 C5 1.537(4) 2_776
C14 C15 1.381(5) .
C14 H14 0.9500 .
C7 O1 1.441(4) .
C7 H7A 0.9800 .
C7 H7B 0.9800 .
C7 H7C 0.9800 .
C15 H15 0.9500 .
C8 N4 1.476(4) .
C8 H8A 0.9800 .
C8 H8B 0.9800 .
C8 H8C 0.9800 .
N29 C29 1.133(5) .
C29 C30 1.453(5) .
N2 Cu1 1.994(3) .
N2 Cu2 2.002(3) .
N1 Cu1 1.943(2) .
N3 Cu1 1.982(2) .
N3 Cu2 2.318(2) .
C30 H30A 0.9800 .
C30 H30B 0.9800 .
C30 H30C 0.9800 .
Cu1 Cu1 2.7671(8) 2_776
Cu2 N2 2.002(3) 2_776
Cu2 N3 2.318(2) 2_776
F6 P1 1.605(2) .
F5 P1 1.585(2) .
F2 P1 1.586(2) .
F3 P1 1.604(2) .
F1 P1 1.556(3) .
F4 P1 1.596(3) .

loop_
_geom_torsion_atom_site_label_1
_geom_torsion_atom_site_label_2
_geom_torsion_atom_site_label_3
_geom_torsion_atom_site_label_4
_geom_torsion
_geom_torsion_site_symmetry_1
_geom_torsion_site_symmetry_4
N5 C2 C1 N2 -0.7(4) . .
N2 C3 C5 O1 137.2(3) . .
N5 C3 C5 O1 -40.3(4) . .
N2 C3 C5 C6 15.5(4) . .
N5 C3 C5 C6 -162.0(3) . .
N2 C3 C5 C23 -107.0(3) . 2_776
N5 C3 C5 C23 75.5(3) . 2_776
N3 C6 C5 O1 -133.3(3) . .
N4 C6 C5 O1 46.7(4) . .
N3 C6 C5 C3 -12.2(4) . .
N4 C6 C5 C3 167.8(3) . .
N3 C6 C5 C23 111.0(3) . 2_776
N4 C6 C5 C23 -69.1(3) . 2_776
N3 C10 C9 N4 0.7(3) . .
C11 C10 C9 N4 -176.7(3) . .
N3 C10 C9 C17 -175.7(3) . .
C11 C10 C9 C17 6.9(5) . .
N1 C27 C26 C25 -0.8(5) . .
C10 C9 C17 C22 -133.0(3) . .
N4 C9 C17 C22 51.2(4) . .
C10 C9 C17 C18 44.2(4) . .
N4 C9 C17 C18 -131.5(3) . .
C22 C17 C18 C19 0.1(4) . .
C9 C17 C18 C19 -177.3(3) . .
C17 C18 C19 C20 -1.3(5) . .
C18 C17 C22 C21 1.1(5) . .
C9 C17 C22 C21 178.3(3) . .
C18 C19 C20 C21 1.5(5) . .
C17 C22 C21 C20 -0.9(5) . .
C19 C20 C21 C22 -0.4(5) . .
C9 C10 C11 C12 -137.4(3) . .
N3 C10 C11 C12 45.5(4) . .
C9 C10 C11 C16 43.2(5) . .
N3 C10 C11 C16 -133.9(3) . .
C16 C11 C12 C13 1.1(5) . .
C10 C11 C12 C13 -178.3(3) . .
C12 C11 C16 C15 -0.1(5) . .
C10 C11 C16 C15 179.3(3) . .
C27 C26 C25 C24 2.8(5) . .
C11 C12 C13 C14 -1.3(5) . .
C26 C25 C24 C23 -1.5(5) . .
C25 C24 C23 N1 -1.9(5) . .
C25 C24 C23 C5 177.2(3) . 2_776
C12 C13 C14 C15 0.5(5) . .
C13 C14 C15 C16 0.5(5) . .
C11 C16 C15 C14 -0.7(5) . .
N5 C3 N2 C1 0.4(3) . .
C5 C3 N2 C1 -177.4(3) . .
N5 C3 N2 Cu1 179.0(2) . .
C5 C3 N2 Cu1 1.2(4) . .
N5 C3 N2 Cu2 -142.1(2) . .
C5 C3 N2 Cu2 40.1(3) . .
C2 C1 N2 C3 0.2(4) . .
C2 C1 N2 Cu1 -178.5(2) . .
C2 C1 N2 Cu2 129.7(3) . .
C24 C23 N1 C27 3.8(4) . .
C5 C23 N1 C27 -175.3(3) 2_776 .
C24 C23 N1 Cu1 -170.6(2) . .
C5 C23 N1 Cu1 10.3(4) 2_776 .
C26 C27 N1 C23 -2.5(5) . .
C26 C27 N1 Cu1 172.8(3) . .
N2 C3 N5 C2 -0.8(3) . .
C5 C3 N5 C2 177.1(3) . .
N2 C3 N5 C4 176.9(3) . .
C5 C3 N5 C4 -5.2(5) . .
C1 C2 N5 C3 0.9(3) . .
C1 C2 N5 C4 -177.0(3) . .
N4 C6 N3 C10 -0.3(3) . .
C5 C6 N3 C10 179.6(3) . .
N4 C6 N3 Cu1 172.46(19) . .
C5 C6 N3 Cu1 -7.6(4) . .
N4 C6 N3 Cu2 144.3(2) . .
C5 C6 N3 Cu2 -35.7(3) . .
C9 C10 N3 C6 -0.3(3) . .
C11 C10 N3 C6 177.4(3) . .
C9 C10 N3 Cu1 -173.0(2) . .
C11 C10 N3 Cu1 4.6(4) . .
C9 C10 N3 Cu2 -125.2(3) . .
C11 C10 N3 Cu2 52.4(4) . .
N3 C6 N4 C9 0.8(3) . .
C5 C6 N4 C9 -179.2(3) . .
N3 C6 N4 C8 -180.0(3) . .
C5 C6 N4 C8 0.1(5) . .
C10 C9 N4 C6 -0.9(3) . .
C17 C9 N4 C6 175.7(3) . .
C10 C9 N4 C8 179.8(3) . .
C17 C9 N4 C8 -3.6(5) . .
C3 C5 O1 C7 -65.9(3) . .
C6 C5 O1 C7 59.4(3) . .
C23 C5 O1 C7 176.4(2) 2_776 .
C23 N1 Cu1 N3 99.7(3) . .
C27 N1 Cu1 N3 -74.8(3) . .
C23 N1 Cu1 N2 -104.4(3) . .
C27 N1 Cu1 N2 81.1(2) . .
C23 N1 Cu1 Cu1 -22.0(3) . 2_776
C27 N1 Cu1 Cu1 163.5(2) . 2_776
C6 N3 Cu1 N1 178.2(2) . .
C10 N3 Cu1 N1 -10.4(3) . .
Cu2 N3 Cu1 N1 -130.40(17) . .
C6 N3 Cu1 N2 18.4(2) . .
C10 N3 Cu1 N2 -170.2(2) . .
Cu2 N3 Cu1 N2 69.82(8) . .
C6 N3 Cu1 Cu1 -51.4(2) . 2_776
C10 N3 Cu1 Cu1 120.0(2) . 2_776
Cu2 N3 Cu1 Cu1 -0.001(2) . 2_776
C3 N2 Cu1 N1 178.3(2) . .
C1 N2 Cu1 N1 -3.2(3) . .
Cu2 N2 Cu1 N1 109.83(11) . .
C3 N2 Cu1 N3 -15.7(3) . .
C1 N2 Cu1 N3 162.7(3) . .
Cu2 N2 Cu1 N3 -84.20(8) . .
C3 N2 Cu1 Cu1 68.5(2) . 2_776
C1 N2 Cu1 Cu1 -113.1(3) . 2_776
Cu2 N2 Cu1 Cu1 0.001(1) . 2_776
C1 N2 Cu2 N2 174(46) . 2_776
C1 N2 Cu2 N3 159.5(3) . .
Cu1 N2 Cu2 N3 59.10(7) . .
C1 N2 Cu2 N3 -20.5(3) . 2_776
Cu1 N2 Cu2 N3 -120.90(7) . 2_776
C6 N3 Cu2 N2 -110.51(18) . 2_776
C10 N3 Cu2 N2 16.7(3) . 2_776
Cu1 N3 Cu2 N2 109.43(8) . 2_776
C6 N3 Cu2 N2 69.49(18) . .
C10 N3 Cu2 N2 -163.3(3) . .
Cu1 N3 Cu2 N2 -70.57(9) . .
